data_7131136
loop_
_publ_author_name
'Barth&#xe9;lemy, Antoine'
'Scherer, Harald'
'Weller, Hanna'
'Krossing, Ingo'

_publ_section_title
;
 How long are Ga&#x21c6;Ga double bonds and Ga-Ga single bonds in
 dicationic gallium dimers?
;
_journal_issue 10
_journal_name_full 'Chemical communications (Cambridge, England)'
_journal_page_first 1353
_journal_page_last 1356
_journal_paper_doi 10.1039/d2cc06377h
_journal_volume 59
_journal_year 2023
_chemical_formula_moiety 'C74 H60 Ga2 P4, 2(C16 Al F36 O4)'
_chemical_formula_sum 'C106 H60 Al2 F72 Ga2 O8 P4'
_chemical_formula_weight 3146.82
_chemical_properties_physical Air-sensitive,Moisture-sensitive,Oxygen-sensitive
_space_group_crystal_system monoclinic
_space_group_IT_number 14
_space_group_name_Hall '-P 2ybc'
_space_group_name_H-M_alt 'P 1 21/c 1'
_atom_sites_solution_hydrogens geom
_atom_sites_solution_primary direct
_audit_creation_method
;FinalCif V110 by Daniel Kratzert, Freiburg 2022,
https://dkratzert.de/finalcif.html
;
_audit_update_record
;
2022-11-16 deposited with the CCDC.	2022-12-20 downloaded from the CCDC.
;
_cell_angle_alpha 90
_cell_angle_beta 102.211(2)
_cell_angle_gamma 90
_cell_formula_units_Z 2
_cell_length_a 15.9476(12)
_cell_length_b 11.0312(8)
_cell_length_c 33.773(3)
_cell_measurement_reflns_used 9830
_cell_measurement_temperature 100(2)
_cell_measurement_theta_max 30.5055
_cell_measurement_theta_min 2.416
_cell_volume 5807.0(8)
_computing_cell_refinement 'SAINT V8.38A'
_computing_data_collection 'Bruker BIS V6.2.14/2020-04-30'
_computing_data_reduction 'SAINT V8.38A'
_computing_molecular_graphics 'Olex2 (Dolomanov et al., 2009)'
_computing_structure_refinement 'SHELXL-2019/1 (Sheldrick, 2019)'
_computing_structure_solution 'SHELXT 2014/5 (Sheldrick, 2014)'
_diffrn_ambient_environment N~2~
_diffrn_ambient_temperature 100(2)
_diffrn_detector CPAD
_diffrn_detector_area_resol_mean 7.41
_diffrn_detector_type 'Bruker PHOTON III'
_diffrn_measured_fraction_theta_full 1.000
_diffrn_measured_fraction_theta_max 0.999
_diffrn_measurement_device 'three-circle diffractometer'
_diffrn_measurement_device_type 'Bruker D8 VENTURE dual wavelength Mo/Cu'
_diffrn_measurement_method '\w and \f scans'
_diffrn_measurement_specimen_support 'MiTeGen micromount'
_diffrn_radiation_monochromator 'mirror optics'
_diffrn_radiation_probe x-ray
_diffrn_radiation_type MoK\a
_diffrn_radiation_wavelength 0.71073
_diffrn_reflns_av_R_equivalents 0.0279
_diffrn_reflns_av_unetI/netI 0.0097
_diffrn_reflns_Laue_measured_fraction_full 1.000
_diffrn_reflns_Laue_measured_fraction_max 0.999
_diffrn_reflns_limit_h_max 22
_diffrn_reflns_limit_h_min -22
_diffrn_reflns_limit_k_max 15
_diffrn_reflns_limit_k_min -15
_diffrn_reflns_limit_l_max 48
_diffrn_reflns_limit_l_min -48
_diffrn_reflns_number 348234
_diffrn_reflns_point_group_measured_fraction_full 1.000
_diffrn_reflns_point_group_measured_fraction_max 0.999
_diffrn_reflns_theta_full 25.242
_diffrn_reflns_theta_max 30.557
_diffrn_reflns_theta_min 1.306
_diffrn_source 'microfocus sealed X-ray tube'
_diffrn_source_current 1.4
_diffrn_source_type 'Incoatec I\ms'
_diffrn_source_voltage 50.0
_exptl_absorpt_coefficient_mu 0.707
_exptl_absorpt_correction_T_max 0.7461
_exptl_absorpt_correction_T_min 0.6873
_exptl_absorpt_correction_type multi-scan
_exptl_absorpt_process_details
;SADABS-2016/2 - Bruker AXS area detector scaling and absorption correction:
Krause, L., Herbst-Irmer, R., Sheldrick G.M. & Stalke D., J. Appl. Cryst. 48
(2015) 3-10
;
_exptl_crystal_colour orange
_exptl_crystal_density_diffrn 1.800
_exptl_crystal_description block
_exptl_crystal_F_000 3112
_exptl_crystal_recrystallization_method 'Re-crystallisation from solvent: ortho-difluorobenzene'
_exptl_crystal_size_max 0.36
_exptl_crystal_size_mid 0.28
_exptl_crystal_size_min 0.21
_refine_diff_density_max 0.699
_refine_diff_density_min -0.409
_refine_diff_density_rms 0.054
_refine_ls_extinction_method none
_refine_ls_goodness_of_fit_ref 1.042
_refine_ls_hydrogen_treatment constr
_refine_ls_matrix_type full
_refine_ls_number_parameters 1001
_refine_ls_number_reflns 17782
_refine_ls_number_restraints 4516
_refine_ls_restrained_S_all 0.988
_refine_ls_R_factor_all 0.0292
_refine_ls_R_factor_gt 0.0282
_refine_ls_shift/su_max 0.006
_refine_ls_shift/su_mean 0.000
_refine_ls_structure_factor_coef Fsqd
_refine_ls_weighting_details 'w=1/[\s^2^(Fo^2^)+(0.0359P)^2^+3.4736P] where P=(Fo^2^+2Fc^2^)/3'
_refine_ls_weighting_scheme calc
_refine_ls_wR_factor_gt 0.0746
_refine_ls_wR_factor_ref 0.0754
_reflns_Friedel_coverage 0.000
_reflns_number_gt 17083
_reflns_number_total 17782
_reflns_threshold_expression 'I > 2\s(I)'
_cod_data_source_file d2cc06377h2.cif
_cod_data_source_block P21c_a
_cod_depositor_comments 'Adding full bibliography for 7131134--7131136.cif.'
_cod_original_cell_volume 5807.0(7)
_cod_original_sg_symbol_H-M 'P 21/c'
_cod_database_code 7131136
_shelx_shelxl_version_number 2019/1
_shelx_space_group_comment
;
The symmetry employed for this shelxl refinement is uniquely defined
by the following loop, which should always be used as a source of
symmetry information in preference to the above space-group names.
They are only intended as comments.
;
_olex2_diffrn_ambient_temperature_device 'Oxford Cryostream 800'

loop_
_space_group_symop_operation_xyz
'x, y, z'
'-x, y+1/2, -z+1/2'
'-x, -y, -z'
'x, -y-1/2, z-1/2'

loop_
_atom_site_label
_atom_site_type_symbol
_atom_site_fract_x
_atom_site_fract_y
_atom_site_fract_z
_atom_site_U_iso_or_equiv
_atom_site_adp_type
_atom_site_occupancy
_atom_site_site_symmetry_order
_atom_site_calc_flag
_atom_site_refinement_flags_posn
_atom_site_refinement_flags_adp
_atom_site_refinement_flags_occupancy
_atom_site_disorder_assembly
_atom_site_disorder_group
Ga1 Ga 0.41837(2) 0.51011(2) 0.50433(2) 0.01807(3) Uani 1 1 d . . . . .
P1 P 0.36858(2) 0.70258(2) 0.43376(2) 0.01151(5) Uani 1 1 d . . . . .
C1 C 0.33250(6) 0.58567(9) 0.45907(3) 0.01233(16) Uani 1 1 d . . . . .
Al1 Al 0.21547(2) 0.67759(3) 0.17134(2) 0.01222(6) Uani 1 1 d . . . . .
P2 P 0.24559(2) 0.49626(2) 0.44001(2) 0.01149(5) Uani 1 1 d . . . . .
C1A C 0.45764(6) 0.77370(9) 0.46826(3) 0.01397(17) Uani 1 1 d . . . . .
C2A C 0.45844(7) 0.77887(10) 0.50983(3) 0.01661(18) Uani 1 1 d . . . . .
H2A H 0.412647 0.744134 0.519942 0.020 Uiso 1 1 calc R U . . .
C3A C 0.52628(7) 0.83485(11) 0.53635(3) 0.0203(2) Uani 1 1 d . . . . .
H3A H 0.527375 0.836035 0.564577 0.024 Uiso 1 1 calc R U . . .
C4A C 0.59224(7) 0.88885(11) 0.52168(4) 0.0229(2) Uani 1 1 d . . . . .
H4A H 0.639058 0.925251 0.539880 0.027 Uiso 1 1 calc R U . . .
C5A C 0.58957(7) 0.88950(12) 0.48025(4) 0.0230(2) Uani 1 1 d . . . . .
H5A H 0.633501 0.929300 0.470101 0.028 Uiso 1 1 calc R U . . .
C6A C 0.52286(7) 0.83214(11) 0.45356(3) 0.01908(19) Uani 1 1 d . . . . .
H6A H 0.521582 0.832637 0.425306 0.023 Uiso 1 1 calc R U . . .
C1B C 0.40570(6) 0.65807(9) 0.38891(3) 0.01455(17) Uani 1 1 d . . . . .
C2B C 0.34824(7) 0.65180(10) 0.35134(3) 0.01715(18) Uani 1 1 d . . . . .
H2B H 0.291682 0.682699 0.348530 0.021 Uiso 1 1 calc R U . . .
C3B C 0.37363(7) 0.60057(12) 0.31818(3) 0.0216(2) Uani 1 1 d . . . . .
H3B H 0.334515 0.597188 0.292726 0.026 Uiso 1 1 calc R U . . .
C4B C 0.45600(8) 0.55426(13) 0.32206(3) 0.0256(2) Uani 1 1 d . . . . .
H4B H 0.473094 0.519150 0.299329 0.031 Uiso 1 1 calc R U . . .
C5B C 0.51325(8) 0.55936(13) 0.35921(4) 0.0252(2) Uani 1 1 d . . . . .
H5B H 0.569467 0.527327 0.361872 0.030 Uiso 1 1 calc R U . . .
C6B C 0.48875(7) 0.61107(11) 0.39251(3) 0.0195(2) Uani 1 1 d . . . . .
H6B H 0.528344 0.614650 0.417815 0.023 Uiso 1 1 calc R U . . .
C1C C 0.29210(6) 0.82373(9) 0.41931(3) 0.01314(16) Uani 1 1 d . . . . .
C2C C 0.23126(6) 0.84293(9) 0.44302(3) 0.01495(17) Uani 1 1 d . . . . .
H2C H 0.229833 0.791166 0.465349 0.018 Uiso 1 1 calc R U . . .
C3C C 0.17290(7) 0.93760(10) 0.43396(3) 0.01814(19) Uani 1 1 d . . . . .
H3C H 0.131355 0.950243 0.449971 0.022 Uiso 1 1 calc R U . . .
C4C C 0.17533(7) 1.01388(10) 0.40142(4) 0.0196(2) Uani 1 1 d . . . . .
H4C H 0.134996 1.078041 0.395035 0.024 Uiso 1 1 calc R U . . .
C5C C 0.23660(8) 0.99636(10) 0.37828(4) 0.0211(2) Uani 1 1 d . . . . .
H5C H 0.238266 1.049068 0.356212 0.025 Uiso 1 1 calc R U . . .
C6C C 0.29564(7) 0.90212(10) 0.38716(3) 0.01773(18) Uani 1 1 d . . . . .
H6C H 0.338014 0.891125 0.371492 0.021 Uiso 1 1 calc R U . . .
C1D C 0.25940(7) 0.40059(9) 0.39821(3) 0.01436(17) Uani 1 1 d . . . . .
C2D C 0.18994(7) 0.35869(10) 0.36871(3) 0.01684(18) Uani 1 1 d . . . . .
H2D H 0.132852 0.375122 0.371276 0.020 Uiso 1 1 calc R U . . .
C3D C 0.20470(8) 0.29304(10) 0.33568(3) 0.0198(2) Uani 1 1 d . . . . .
H3D H 0.157639 0.265384 0.315549 0.024 Uiso 1 1 calc R U . . .
C4D C 0.28827(8) 0.26778(10) 0.33205(3) 0.0217(2) Uani 1 1 d . . . . .
H4D H 0.298154 0.224822 0.309088 0.026 Uiso 1 1 calc R U . . .
C5D C 0.35719(8) 0.30523(11) 0.36191(4) 0.0216(2) Uani 1 1 d . . . . .
H5D H 0.414065 0.285420 0.359822 0.026 Uiso 1 1 calc R U . . .
C6D C 0.34308(7) 0.37181(10) 0.39492(3) 0.01790(19) Uani 1 1 d . . . . .
H6D H 0.390360 0.397731 0.415246 0.021 Uiso 1 1 calc R U . . .
C1E C 0.14522(6) 0.57539(9) 0.42234(3) 0.01364(16) Uani 1 1 d . . . . .
C2E C 0.08921(7) 0.59509(10) 0.44840(3) 0.01699(18) Uani 1 1 d . . . . .
H2E H 0.101184 0.560906 0.474820 0.020 Uiso 1 1 calc R U . . .
C3E C 0.01565(7) 0.66509(11) 0.43552(4) 0.0221(2) Uani 1 1 d . . . . .
H3E H -0.022476 0.678696 0.453207 0.027 Uiso 1 1 calc R U . . .
C4E C -0.00195(7) 0.71499(11) 0.39685(4) 0.0241(2) Uani 1 1 d . . . . .
H4E H -0.052065 0.762725 0.388200 0.029 Uiso 1 1 calc R U . . .
C5E C 0.05339(7) 0.69536(11) 0.37082(4) 0.0217(2) Uani 1 1 d . . . . .
H5E H 0.041119 0.729623 0.344416 0.026 Uiso 1 1 calc R U . . .
C6E C 0.12667(7) 0.62564(10) 0.38338(3) 0.01706(18) Uani 1 1 d . . . . .
H6E H 0.164353 0.611983 0.365488 0.020 Uiso 1 1 calc R U . . .
C1F C 0.23113(6) 0.39717(9) 0.48094(3) 0.01367(16) Uani 1 1 d . . . . .
C2F C 0.20635(7) 0.27650(10) 0.47358(3) 0.01967(19) Uani 1 1 d . . . . .
H2F H 0.197149 0.244900 0.446844 0.024 Uiso 1 1 calc R U . . .
C3F C 0.19511(9) 0.20235(11) 0.50549(4) 0.0248(2) Uani 1 1 d . . . . .
H3F H 0.177711 0.120476 0.500334 0.030 Uiso 1 1 calc R U . . .
C4F C 0.20918(8) 0.24734(11) 0.54478(4) 0.0232(2) Uani 1 1 d . . . . .
H4F H 0.202242 0.195972 0.566440 0.028 Uiso 1 1 calc R U . . .
C5F C 0.23337(8) 0.36740(11) 0.55235(3) 0.0218(2) Uani 1 1 d . . . . .
H5F H 0.242786 0.398357 0.579172 0.026 Uiso 1 1 calc R U . . .
C6F C 0.24385(7) 0.44252(10) 0.52056(3) 0.01771(18) Uani 1 1 d . . . . .
H6F H 0.259711 0.524935 0.525769 0.021 Uiso 1 1 calc R U . . .
O1_6 O 0.2494(3) 0.8188(4) 0.19022(14) 0.0187(6) Uani 0.843(5) 1 d D U P A 1
C1_6 C 0.23406(13) 0.9198(2) 0.21006(7) 0.0155(3) Uani 0.843(5) 1 d D U P A 1
C2_6 C 0.29014(17) 1.0234(3) 0.19820(8) 0.0223(4) Uani 0.843(5) 1 d D U P A 1
F1_6 F 0.28407(15) 1.0248(2) 0.15826(5) 0.0332(4) Uani 0.843(5) 1 d D U P A 1
F2_6 F 0.2675(3) 1.1325(3) 0.20927(14) 0.0378(8) Uani 0.843(5) 1 d D U P A 1
F3_6 F 0.37286(11) 1.00656(19) 0.21520(6) 0.0321(3) Uani 0.843(5) 1 d D U P A 1
C3_6 C 0.26156(16) 0.89850(18) 0.25682(5) 0.0293(4) Uani 0.843(5) 1 d D U P A 1
F4_6 F 0.20196(16) 0.83326(13) 0.26999(5) 0.0466(5) Uani 0.843(5) 1 d D U P A 1
F5_6 F 0.33462(14) 0.83908(15) 0.26624(4) 0.0479(4) Uani 0.843(5) 1 d D U P A 1
F6_6 F 0.27104(16) 1.00140(16) 0.27795(5) 0.0438(4) Uani 0.843(5) 1 d D U P A 1
C4_6 C 0.13857(13) 0.95831(19) 0.19960(8) 0.0281(4) Uani 0.843(5) 1 d D U P A 1
F7_6 F 0.08788(9) 0.86281(14) 0.19821(7) 0.0422(5) Uani 0.843(5) 1 d D U P A 1
F8_6 F 0.11913(13) 1.03844(16) 0.22581(7) 0.0389(4) Uani 0.843(5) 1 d D U P A 1
F9_6 F 0.11980(11) 1.01052(18) 0.16274(6) 0.0464(4) Uani 0.843(5) 1 d D U P A 1
O1_3 O 0.2383(16) 0.8271(19) 0.1866(7) 0.017(2) Uani 0.157(5) 1 d D U P A 2
C1_3 C 0.2224(7) 0.9279(13) 0.2075(3) 0.0205(15) Uani 0.157(5) 1 d D U P A 2
C2_3 C 0.2914(9) 1.0243(15) 0.2043(5) 0.0272(19) Uani 0.157(5) 1 d D U P A 2
F1_3 F 0.3671(7) 0.9947(12) 0.2278(4) 0.042(2) Uani 0.157(5) 1 d D U P A 2
F2_3 F 0.2702(16) 1.1334(17) 0.2159(7) 0.027(2) Uani 0.157(5) 1 d D U P A 2
F3_3 F 0.3048(8) 1.0339(12) 0.1672(3) 0.0320(19) Uani 0.157(5) 1 d D U P A 2
C3_3 C 0.1329(6) 0.9779(10) 0.1874(4) 0.0283(17) Uani 0.157(5) 1 d D U P A 2
F4_3 F 0.0763(4) 0.8941(8) 0.1789(4) 0.0402(18) Uani 0.157(5) 1 d D U P A 2
F5_3 F 0.1385(7) 1.0341(11) 0.1527(3) 0.051(2) Uani 0.157(5) 1 d D U P A 2
F6_3 F 0.1052(6) 1.0581(8) 0.2104(3) 0.0326(17) Uani 0.157(5) 1 d D U P A 2
C4_3 C 0.2279(8) 0.8993(9) 0.2527(3) 0.0312(17) Uani 0.157(5) 1 d D U P A 2
F7_3 F 0.1561(7) 0.8470(6) 0.2573(3) 0.0392(18) Uani 0.157(5) 1 d D U P A 2
F8_3 F 0.2343(7) 1.0019(9) 0.2751(3) 0.040(2) Uani 0.157(5) 1 d D U P A 2
F9_3 F 0.2909(8) 0.8251(8) 0.2675(2) 0.046(2) Uani 0.157(5) 1 d D U P A 2
O1_7 O 0.16700(5) 0.60627(7) 0.20610(2) 0.01547(13) Uani 1 1 d D U . B 1
C1_7 C 0.10881(6) 0.52660(9) 0.21444(3) 0.01413(17) Uani 1 1 d D U . B 1
C2_7 C 0.02036(7) 0.53869(11) 0.18419(3) 0.01909(19) Uani 1 1 d D U . B 1
F1_7 F 0.00014(5) 0.65435(7) 0.17644(2) 0.02560(15) Uani 1 1 d D U . B 1
F2_7 F -0.04356(5) 0.48724(8) 0.19819(2) 0.02780(16) Uani 1 1 d D U . B 1
F3_7 F 0.02326(5) 0.48563(7) 0.14886(2) 0.02465(15) Uani 1 1 d D U . B 1
C3_7 C 0.14181(7) 0.39415(10) 0.21235(3) 0.01890(19) Uani 1 1 d D U . B 1
F4_7 F 0.20414(5) 0.36936(7) 0.24432(2) 0.02368(14) Uani 1 1 d D U . B 1
F5_7 F 0.17394(5) 0.37943(7) 0.17928(2) 0.02623(15) Uani 1 1 d D U . B 1
F6_7 F 0.08005(5) 0.31158(7) 0.21129(3) 0.02877(16) Uani 1 1 d D U . B 1
C4_7 C 0.09589(7) 0.55286(11) 0.25816(3) 0.01819(19) Uani 1 1 d D U . B 1
F7_7 F 0.17111(4) 0.57280(8) 0.28333(2) 0.02416(14) Uani 1 1 d D U . B 1
F8_7 F 0.05808(5) 0.46088(7) 0.27330(2) 0.02499(15) Uani 1 1 d D U . B 1
F9_7 F 0.04779(5) 0.65153(7) 0.25860(2) 0.02652(15) Uani 1 1 d D U . B 1
O1_8 O 0.14189(5) 0.68347(8) 0.12553(2) 0.01876(15) Uani 1 1 d D U . C 1
C1_8 C 0.12535(7) 0.70315(10) 0.08531(3) 0.01533(17) Uani 1 1 d D U . C 1
C2_8 C 0.20845(7) 0.72091(11) 0.06875(3) 0.0208(2) Uani 1 1 d D U . C 1
F1_8 F 0.26419(5) 0.79106(9) 0.09327(2) 0.03388(19) Uani 1 1 d D U . C 1
F2_8 F 0.19277(5) 0.77224(7) 0.03187(2) 0.02750(15) Uani 1 1 d D U . C 1
F3_8 F 0.24687(5) 0.61523(8) 0.06558(2) 0.03130(17) Uani 1 1 d D U . C 1
C3_8 C 0.07528(9) 0.59342(13) 0.06331(4) 0.0279(3) Uani 1 1 d D U . C 1
F4_8 F -0.00627(6) 0.59589(10) 0.06724(3) 0.0419(2) Uani 1 1 d D U . C 1
F5_8 F 0.10913(8) 0.49006(8) 0.07876(3) 0.0427(2) Uani 1 1 d D U . C 1
F6_8 F 0.07457(7) 0.59223(11) 0.02344(3) 0.0462(3) Uani 1 1 d D U . C 1
C4_8 C 0.06924(9) 0.81979(13) 0.07567(4) 0.0304(3) Uani 1 1 d D U . C 1
F7_8 F 0.00957(6) 0.82283(9) 0.09774(3) 0.0414(2) Uani 1 1 d D U . C 1
F8_8 F 0.02897(7) 0.82601(11) 0.03663(3) 0.0487(3) Uani 1 1 d D U . C 1
F9_8 F 0.11747(8) 0.91864(8) 0.08403(3) 0.0485(3) Uani 1 1 d D U . C 1
O1_9 O 0.30381(5) 0.60002(7) 0.16205(2) 0.01757(14) Uani 1 1 d D U . D 1
C1_9 C 0.38654(7) 0.56422(11) 0.17324(3) 0.01811(19) Uani 1 1 d D U . D 1
C2_9 C 0.39506(7) 0.45546(12) 0.20327(4) 0.0233(2) Uani 1 1 d D U . D 1
F1_9 F 0.35090(5) 0.47758(8) 0.23165(2) 0.02913(16) Uani 1 1 d D U . D 1
F2_9 F 0.47629(5) 0.43395(9) 0.22194(3) 0.03513(19) Uani 1 1 d D U . D 1
F3_9 F 0.36362(6) 0.35442(8) 0.18420(3) 0.03712(19) Uani 1 1 d D U . D 1
C3_9 C 0.41682(9) 0.52213(17) 0.13460(4) 0.0350(3) Uani 1 1 d D U . D 1
F4_9 F 0.42797(6) 0.61746(13) 0.11190(3) 0.0507(3) Uani 1 1 d D U . D 1
F5_9 F 0.35931(6) 0.45044(10) 0.11190(3) 0.0420(2) Uani 1 1 d D U . D 1
F6_9 F 0.49110(6) 0.46080(13) 0.14330(3) 0.0551(3) Uani 1 1 d D U . D 1
C4_9 C 0.44516(8) 0.66956(13) 0.19354(4) 0.0275(2) Uani 1 1 d D U . D 1
F7_9 F 0.42643(6) 0.77199(8) 0.17275(3) 0.0400(2) Uani 1 1 d D U . D 1
F8_9 F 0.52877(5) 0.64671(10) 0.19574(3) 0.0412(2) Uani 1 1 d D U . D 1
F9_9 F 0.43402(6) 0.68947(9) 0.23080(3) 0.0385(2) Uani 1 1 d D U . D 1

loop_
_atom_site_aniso_label
_atom_site_aniso_U_11
_atom_site_aniso_U_22
_atom_site_aniso_U_33
_atom_site_aniso_U_23
_atom_site_aniso_U_13
_atom_site_aniso_U_12
Ga1 0.01448(6) 0.02298(6) 0.01552(6) 0.00724(4) 0.00042(4) 0.00412(4)
P1 0.01100(10) 0.01319(11) 0.01067(10) 0.00222(8) 0.00303(8) 0.00205(8)
C1 0.0114(4) 0.0136(4) 0.0120(4) 0.0026(3) 0.0024(3) 0.0011(3)
Al1 0.01242(13) 0.01375(13) 0.01153(12) -0.00080(10) 0.00489(10) -0.00097(10)
P2 0.01122(10) 0.01209(10) 0.01127(10) 0.00066(8) 0.00261(8) 0.00187(8)
C1A 0.0131(4) 0.0146(4) 0.0140(4) 0.0021(3) 0.0022(3) 0.0014(3)
C2A 0.0163(4) 0.0179(4) 0.0161(4) -0.0004(3) 0.0045(3) 0.0014(3)
C3A 0.0202(5) 0.0234(5) 0.0162(4) -0.0032(4) 0.0016(4) 0.0020(4)
C4A 0.0169(5) 0.0255(5) 0.0239(5) -0.0040(4) -0.0009(4) -0.0013(4)
C5A 0.0167(5) 0.0267(5) 0.0253(5) 0.0014(4) 0.0035(4) -0.0052(4)
C6A 0.0165(4) 0.0228(5) 0.0179(4) 0.0047(4) 0.0034(4) -0.0022(4)
C1B 0.0145(4) 0.0178(4) 0.0124(4) 0.0027(3) 0.0052(3) 0.0027(3)
C2B 0.0152(4) 0.0220(5) 0.0145(4) 0.0013(4) 0.0039(3) 0.0026(4)
C3B 0.0200(5) 0.0313(6) 0.0138(4) -0.0003(4) 0.0043(4) 0.0037(4)
C4B 0.0233(5) 0.0392(7) 0.0162(5) -0.0010(4) 0.0088(4) 0.0080(5)
C5B 0.0186(5) 0.0405(7) 0.0184(5) 0.0020(5) 0.0080(4) 0.0108(5)
C6B 0.0161(4) 0.0291(5) 0.0141(4) 0.0039(4) 0.0048(3) 0.0070(4)
C1C 0.0130(4) 0.0124(4) 0.0137(4) 0.0013(3) 0.0022(3) 0.0016(3)
C2C 0.0156(4) 0.0144(4) 0.0153(4) 0.0003(3) 0.0043(3) 0.0015(3)
C3C 0.0162(4) 0.0164(4) 0.0217(5) -0.0028(4) 0.0038(4) 0.0032(4)
C4C 0.0195(5) 0.0143(4) 0.0226(5) -0.0009(4) -0.0011(4) 0.0046(4)
C5C 0.0268(5) 0.0161(5) 0.0195(5) 0.0058(4) 0.0029(4) 0.0043(4)
C6C 0.0201(5) 0.0165(4) 0.0173(4) 0.0044(4) 0.0054(4) 0.0024(4)
C1D 0.0173(4) 0.0134(4) 0.0128(4) 0.0010(3) 0.0041(3) 0.0027(3)
C2D 0.0200(4) 0.0156(4) 0.0147(4) 0.0001(3) 0.0032(3) 0.0008(4)
C3D 0.0286(5) 0.0157(4) 0.0145(4) -0.0007(4) 0.0031(4) 0.0003(4)
C4D 0.0347(6) 0.0156(5) 0.0168(5) -0.0008(4) 0.0101(4) 0.0030(4)
C5D 0.0253(5) 0.0193(5) 0.0229(5) -0.0011(4) 0.0112(4) 0.0058(4)
C6D 0.0189(4) 0.0172(4) 0.0182(4) -0.0007(4) 0.0053(4) 0.0043(4)
C1E 0.0114(4) 0.0135(4) 0.0152(4) -0.0011(3) 0.0011(3) 0.0011(3)
C2E 0.0140(4) 0.0195(5) 0.0174(4) -0.0017(4) 0.0031(3) 0.0021(3)
C3E 0.0149(4) 0.0253(5) 0.0261(5) -0.0034(4) 0.0041(4) 0.0051(4)
C4E 0.0165(5) 0.0244(5) 0.0286(6) -0.0017(4) -0.0019(4) 0.0077(4)
C5E 0.0199(5) 0.0217(5) 0.0204(5) 0.0021(4) -0.0028(4) 0.0053(4)
C6E 0.0163(4) 0.0175(4) 0.0165(4) 0.0010(4) 0.0014(3) 0.0022(4)
C1F 0.0131(4) 0.0144(4) 0.0140(4) 0.0020(3) 0.0040(3) 0.0016(3)
C2F 0.0245(5) 0.0164(5) 0.0181(5) 0.0005(4) 0.0044(4) -0.0024(4)
C3F 0.0325(6) 0.0172(5) 0.0256(5) 0.0037(4) 0.0080(5) -0.0041(4)
C4F 0.0266(5) 0.0230(5) 0.0217(5) 0.0073(4) 0.0089(4) 0.0004(4)
C5F 0.0277(5) 0.0235(5) 0.0162(4) 0.0018(4) 0.0090(4) 0.0006(4)
C6F 0.0219(5) 0.0163(4) 0.0164(4) 0.0001(4) 0.0072(4) 0.0002(4)
O1_6 0.0165(12) 0.0166(8) 0.0254(10) -0.0080(7) 0.0096(8) -0.0026(6)
C1_6 0.0165(7) 0.0134(7) 0.0186(6) -0.0018(5) 0.0085(5) -0.0021(5)
C2_6 0.0242(7) 0.0173(7) 0.0284(10) 0.0009(7) 0.0120(6) -0.0027(5)
F1_6 0.0388(10) 0.0371(9) 0.0270(7) 0.0095(6) 0.0143(6) -0.0039(7)
F2_6 0.0448(12) 0.0143(7) 0.062(2) -0.0017(8) 0.0278(13) -0.0035(6)
F3_6 0.0196(5) 0.0325(6) 0.0445(9) -0.0028(6) 0.0073(5) -0.0089(4)
C3_6 0.0447(10) 0.0241(7) 0.0207(7) -0.0021(5) 0.0106(7) -0.0060(8)
F4_6 0.0799(13) 0.0367(6) 0.0327(7) -0.0018(5) 0.0334(8) -0.0200(7)
F5_6 0.0560(10) 0.0534(8) 0.0301(6) 0.0121(5) -0.0006(6) 0.0106(7)
F6_6 0.0709(13) 0.0369(6) 0.0245(6) -0.0143(5) 0.0123(8) -0.0142(8)
C4_6 0.0196(7) 0.0243(8) 0.0422(11) -0.0087(7) 0.0104(7) 0.0013(6)
F7_6 0.0197(5) 0.0292(6) 0.0830(13) -0.0192(7) 0.0228(7) -0.0076(5)
F8_6 0.0331(8) 0.0260(7) 0.0663(11) -0.0170(7) 0.0300(9) -0.0010(5)
F9_6 0.0270(7) 0.0564(10) 0.0516(10) 0.0070(7) -0.0014(6) 0.0136(6)
O1_3 0.014(5) 0.015(3) 0.025(4) -0.004(3) 0.010(3) -0.001(3)
C1_3 0.024(2) 0.017(3) 0.023(2) -0.0078(18) 0.0087(18) -0.0013(18)
C2_3 0.028(3) 0.024(3) 0.033(4) -0.011(2) 0.014(2) -0.006(2)
F1_3 0.027(3) 0.042(4) 0.055(5) -0.009(3) 0.005(3) -0.009(2)
F2_3 0.030(4) 0.020(3) 0.035(4) -0.014(3) 0.015(3) -0.009(2)
F3_3 0.037(4) 0.025(3) 0.041(4) -0.011(3) 0.024(3) -0.010(3)
C3_3 0.020(2) 0.026(3) 0.039(4) -0.008(2) 0.005(2) 0.004(2)
F4_3 0.019(2) 0.031(3) 0.067(5) -0.014(3) 0.003(3) 0.0047(19)
F5_3 0.046(4) 0.056(4) 0.050(3) 0.008(3) 0.009(3) 0.014(3)
F6_3 0.026(3) 0.026(3) 0.049(4) -0.008(3) 0.013(3) 0.004(2)
C4_3 0.047(4) 0.025(3) 0.023(2) -0.0058(19) 0.012(2) -0.001(2)
F7_3 0.060(4) 0.030(3) 0.035(3) -0.011(2) 0.029(3) -0.007(3)
F8_3 0.055(5) 0.037(3) 0.029(3) -0.018(2) 0.011(3) -0.004(3)
F9_3 0.064(4) 0.050(3) 0.026(3) 0.009(2) 0.012(3) 0.016(3)
O1_7 0.0139(3) 0.0197(3) 0.0138(3) 0.0018(3) 0.0053(2) -0.0034(3)
C1_7 0.0119(4) 0.0178(4) 0.0128(4) 0.0017(3) 0.0030(3) -0.0016(3)
C2_7 0.0140(4) 0.0239(5) 0.0185(5) 0.0037(4) 0.0013(3) -0.0024(4)
F1_7 0.0193(3) 0.0256(4) 0.0297(4) 0.0066(3) 0.0001(3) 0.0039(3)
F2_7 0.0138(3) 0.0402(4) 0.0288(4) 0.0076(3) 0.0032(3) -0.0069(3)
F3_7 0.0242(3) 0.0308(4) 0.0163(3) -0.0005(3) -0.0016(3) -0.0053(3)
C3_7 0.0181(4) 0.0192(5) 0.0191(5) 0.0007(4) 0.0033(4) -0.0015(4)
F4_7 0.0204(3) 0.0252(3) 0.0238(3) 0.0063(3) 0.0009(3) 0.0031(3)
F5_7 0.0305(4) 0.0271(4) 0.0226(3) -0.0049(3) 0.0090(3) 0.0041(3)
F6_7 0.0265(4) 0.0198(3) 0.0384(4) 0.0013(3) 0.0032(3) -0.0077(3)
C4_7 0.0157(4) 0.0248(5) 0.0154(4) 0.0013(4) 0.0063(3) -0.0027(4)
F7_7 0.0204(3) 0.0386(4) 0.0133(3) -0.0019(3) 0.0031(2) -0.0068(3)
F8_7 0.0221(3) 0.0334(4) 0.0219(3) 0.0083(3) 0.0101(3) -0.0054(3)
F9_7 0.0273(4) 0.0290(4) 0.0272(4) -0.0024(3) 0.0144(3) 0.0040(3)
O1_8 0.0174(3) 0.0273(4) 0.0115(3) 0.0037(3) 0.0030(3) -0.0022(3)
C1_8 0.0161(4) 0.0178(4) 0.0127(4) 0.0019(3) 0.0043(3) 0.0002(3)
C2_8 0.0214(5) 0.0257(5) 0.0168(4) 0.0031(4) 0.0077(4) -0.0023(4)
F1_8 0.0289(4) 0.0487(5) 0.0253(4) -0.0017(3) 0.0084(3) -0.0199(4)
F2_8 0.0347(4) 0.0328(4) 0.0178(3) 0.0077(3) 0.0119(3) -0.0020(3)
F3_8 0.0296(4) 0.0382(4) 0.0305(4) 0.0067(3) 0.0163(3) 0.0123(3)
C3_8 0.0317(6) 0.0336(6) 0.0202(5) -0.0063(5) 0.0094(4) -0.0134(5)
F4_8 0.0266(4) 0.0691(7) 0.0293(4) -0.0027(4) 0.0048(3) -0.0233(4)
F5_8 0.0651(7) 0.0200(4) 0.0516(6) -0.0056(4) 0.0318(5) -0.0090(4)
F6_8 0.0565(6) 0.0644(7) 0.0204(4) -0.0170(4) 0.0140(4) -0.0304(5)
C4_8 0.0358(7) 0.0335(7) 0.0255(6) 0.0118(5) 0.0149(5) 0.0143(5)
F7_8 0.0409(5) 0.0515(6) 0.0389(5) 0.0172(4) 0.0246(4) 0.0258(4)
F8_8 0.0428(5) 0.0754(7) 0.0296(4) 0.0284(5) 0.0112(4) 0.0292(5)
F9_8 0.0784(7) 0.0197(4) 0.0581(6) 0.0065(4) 0.0385(6) 0.0065(4)
O1_9 0.0140(3) 0.0219(4) 0.0184(3) -0.0019(3) 0.0069(3) 0.0023(3)
C1_9 0.0145(4) 0.0262(5) 0.0152(4) -0.0014(4) 0.0067(3) 0.0015(4)
C2_9 0.0184(5) 0.0257(5) 0.0247(5) 0.0004(4) 0.0019(4) 0.0008(4)
F1_9 0.0271(4) 0.0401(4) 0.0211(3) 0.0065(3) 0.0070(3) -0.0049(3)
F2_9 0.0211(4) 0.0429(5) 0.0379(4) 0.0097(4) -0.0016(3) 0.0056(3)
F3_9 0.0356(4) 0.0222(4) 0.0503(5) -0.0060(4) 0.0016(4) 0.0001(3)
C3_9 0.0218(6) 0.0645(10) 0.0205(5) -0.0042(6) 0.0085(4) 0.0155(6)
F4_9 0.0331(4) 0.0982(9) 0.0263(4) 0.0142(5) 0.0186(4) 0.0022(5)
F5_9 0.0381(5) 0.0623(6) 0.0234(4) -0.0183(4) 0.0010(3) 0.0212(4)
F6_9 0.0290(4) 0.1017(9) 0.0350(5) -0.0140(5) 0.0078(4) 0.0335(5)
C4_9 0.0192(5) 0.0320(6) 0.0321(6) 0.0023(5) 0.0073(4) -0.0069(4)
F7_9 0.0305(4) 0.0320(4) 0.0592(6) 0.0125(4) 0.0136(4) -0.0073(3)
F8_9 0.0164(3) 0.0529(6) 0.0535(6) 0.0105(5) 0.0060(3) -0.0075(3)
F9_9 0.0422(5) 0.0418(5) 0.0308(4) -0.0140(4) 0.0063(4) -0.0162(4)

loop_
_atom_type_symbol
_atom_type_description
_atom_type_scat_dispersion_real
_atom_type_scat_dispersion_imag
_atom_type_scat_source
C C 0.0033 0.0016 'International Tables Vol C Tables 4.2.6.8 and 6.1.1.4'
O O 0.0106 0.0060 'International Tables Vol C Tables 4.2.6.8 and 6.1.1.4'
F F 0.0171 0.0103 'International Tables Vol C Tables 4.2.6.8 and 6.1.1.4'
Al Al 0.0645 0.0514 'International Tables Vol C Tables 4.2.6.8 and 6.1.1.4'
P P 0.1023 0.0942 'International Tables Vol C Tables 4.2.6.8 and 6.1.1.4'
Ga Ga 0.2307 1.6083 'International Tables Vol C Tables 4.2.6.8 and 6.1.1.4'
H H 0.0000 0.0000 'International Tables Vol C Tables 4.2.6.8 and 6.1.1.4'

loop_
_geom_angle_atom_site_label_1
_geom_angle_atom_site_label_2
_geom_angle_atom_site_label_3
_geom_angle
_geom_angle_site_symmetry_1
_geom_angle_site_symmetry_3
_geom_angle_publ_flag
C1 Ga1 Ga1 118.18(3) . 3_666 ?
C1 P1 C1C 114.40(5) . . ?
C1 P1 C1B 114.71(5) . . ?
C1C P1 C1B 107.28(5) . . ?
C1 P1 C1A 107.77(5) . . ?
C1C P1 C1A 104.23(5) . . ?
C1B P1 C1A 107.77(5) . . ?
P2 C1 P1 125.24(6) . . ?
P2 C1 Ga1 114.53(5) . . ?
P1 C1 Ga1 116.49(5) . . ?
O1_7 Al1 O1_6 108.11(17) . . ?
O1_7 Al1 O1_9 113.35(4) . . ?
O1_6 Al1 O1_9 108.01(15) . . ?
O1_7 Al1 O1_8 107.95(4) . . ?
O1_6 Al1 O1_8 113.32(16) . . ?
O1_9 Al1 O1_8 106.23(4) . . ?
C1 P2 C1E 115.81(5) . . ?
C1 P2 C1D 113.96(5) . . ?
C1E P2 C1D 105.58(5) . . ?
C1 P2 C1F 106.49(5) . . ?
C1E P2 C1F 107.20(5) . . ?
C1D P2 C1F 107.36(5) . . ?
C6A C1A C2A 119.07(10) . . ?
C6A C1A P1 120.70(8) . . ?
C2A C1A P1 120.05(8) . . ?
C3A C2A C1A 120.17(10) . . ?
C3A C2A H2A 119.9 . . ?
C1A C2A H2A 119.9 . . ?
C4A C3A C2A 120.29(10) . . ?
C4A C3A H3A 119.9 . . ?
C2A C3A H3A 119.9 . . ?
C3A C4A C5A 119.80(10) . . ?
C3A C4A H4A 120.1 . . ?
C5A C4A H4A 120.1 . . ?
C4A C5A C6A 120.37(11) . . ?
C4A C5A H5A 119.8 . . ?
C6A C5A H5A 119.8 . . ?
C5A C6A C1A 120.17(10) . . ?
C5A C6A H6A 119.9 . . ?
C1A C6A H6A 119.9 . . ?
C2B C1B C6B 119.00(9) . . ?
C2B C1B P1 120.34(8) . . ?
C6B C1B P1 119.88(8) . . ?
C3B C2B C1B 120.26(10) . . ?
C3B C2B H2B 119.9 . . ?
C1B C2B H2B 119.9 . . ?
C2B C3B C4B 120.29(10) . . ?
C2B C3B H3B 119.9 . . ?
C4B C3B H3B 119.9 . . ?
C5B C4B C3B 119.91(10) . . ?
C5B C4B H4B 120.0 . . ?
C3B C4B H4B 120.0 . . ?
C4B C5B C6B 120.30(10) . . ?
C4B C5B H5B 119.8 . . ?
C6B C5B H5B 119.8 . . ?
C5B C6B C1B 120.24(10) . . ?
C5B C6B H6B 119.9 . . ?
C1B C6B H6B 119.9 . . ?
C2C C1C C6C 119.85(9) . . ?
C2C C1C P1 117.92(7) . . ?
C6C C1C P1 122.11(8) . . ?
C3C C2C C1C 120.08(9) . . ?
C3C C2C H2C 120.0 . . ?
C1C C2C H2C 120.0 . . ?
C2C C3C C4C 119.97(10) . . ?
C2C C3C H3C 120.0 . . ?
C4C C3C H3C 120.0 . . ?
C5C C4C C3C 120.08(10) . . ?
C5C C4C H4C 120.0 . . ?
C3C C4C H4C 120.0 . . ?
C4C C5C C6C 120.49(10) . . ?
C4C C5C H5C 119.8 . . ?
C6C C5C H5C 119.8 . . ?
C5C C6C C1C 119.50(10) . . ?
C5C C6C H6C 120.2 . . ?
C1C C6C H6C 120.2 . . ?
C6D C1D C2D 119.49(9) . . ?
C6D C1D P2 117.97(8) . . ?
C2D C1D P2 122.50(8) . . ?
C3D C2D C1D 119.94(10) . . ?
C3D C2D H2D 120.0 . . ?
C1D C2D H2D 120.0 . . ?
C2D C3D C4D 120.15(10) . . ?
C2D C3D H3D 119.9 . . ?
C4D C3D H3D 119.9 . . ?
C5D C4D C3D 120.14(10) . . ?
C5D C4D H4D 119.9 . . ?
C3D C4D H4D 119.9 . . ?
C4D C5D C6D 120.09(10) . . ?
C4D C5D H5D 120.0 . . ?
C6D C5D H5D 120.0 . . ?
C5D C6D C1D 120.11(10) . . ?
C5D C6D H6D 119.9 . . ?
C1D C6D H6D 119.9 . . ?
C2E C1E C6E 119.61(9) . . ?
C2E C1E P2 120.39(8) . . ?
C6E C1E P2 119.80(8) . . ?
C3E C2E C1E 119.81(10) . . ?
C3E C2E H2E 120.1 . . ?
C1E C2E H2E 120.1 . . ?
C4E C3E C2E 120.11(10) . . ?
C4E C3E H3E 119.9 . . ?
C2E C3E H3E 119.9 . . ?
C5E C4E C3E 120.28(10) . . ?
C5E C4E H4E 119.9 . . ?
C3E C4E H4E 119.9 . . ?
C4E C5E C6E 119.99(11) . . ?
C4E C5E H5E 120.0 . . ?
C6E C5E H5E 120.0 . . ?
C5E C6E C1E 120.21(10) . . ?
C5E C6E H6E 119.9 . . ?
C1E C6E H6E 119.9 . . ?
C2F C1F C6F 119.24(9) . . ?
C2F C1F P2 121.04(8) . . ?
C6F C1F P2 119.72(8) . . ?
C3F C2F C1F 119.98(10) . . ?
C3F C2F H2F 120.0 . . ?
C1F C2F H2F 120.0 . . ?
C4F C3F C2F 120.48(11) . . ?
C4F C3F H3F 119.8 . . ?
C2F C3F H3F 119.8 . . ?
C5F C4F C3F 119.92(10) . . ?
C5F C4F H4F 120.0 . . ?
C3F C4F H4F 120.0 . . ?
C4F C5F C6F 119.97(11) . . ?
C4F C5F H5F 120.0 . . ?
C6F C5F H5F 120.0 . . ?
C5F C6F C1F 120.39(10) . . ?
C5F C6F H6F 119.8 . . ?
C1F C6F H6F 119.8 . . ?
C1_6 O1_6 Al1 148.5(4) . . ?
O1_6 C1_6 C4_6 112.7(2) . . ?
O1_6 C1_6 C2_6 107.7(3) . . ?
C4_6 C1_6 C2_6 109.31(18) . . ?
O1_6 C1_6 C3_6 109.7(2) . . ?
C4_6 C1_6 C3_6 108.89(16) . . ?
C2_6 C1_6 C3_6 108.44(17) . . ?
F1_6 C2_6 F2_6 107.9(3) . . ?
F1_6 C2_6 F3_6 106.90(19) . . ?
F2_6 C2_6 F3_6 107.9(3) . . ?
F1_6 C2_6 C1_6 110.3(2) . . ?
F2_6 C2_6 C1_6 112.8(3) . . ?
F3_6 C2_6 C1_6 110.88(19) . . ?
F5_6 C3_6 F6_6 107.49(17) . . ?
F5_6 C3_6 F4_6 107.81(17) . . ?
F6_6 C3_6 F4_6 106.72(16) . . ?
F5_6 C3_6 C1_6 111.31(15) . . ?
F6_6 C3_6 C1_6 112.89(17) . . ?
F4_6 C3_6 C1_6 110.38(16) . . ?
F7_6 C4_6 F8_6 108.98(16) . . ?
F7_6 C4_6 F9_6 107.05(18) . . ?
F8_6 C4_6 F9_6 107.03(17) . . ?
F7_6 C4_6 C1_6 110.71(16) . . ?
F8_6 C4_6 C1_6 112.72(18) . . ?
F9_6 C4_6 C1_6 110.13(16) . . ?
C1_3 O1_3 Al1 150(2) . . ?
O1_3 C1_3 C4_3 111.5(13) . . ?
O1_3 C1_3 C3_3 108.4(12) . . ?
C4_3 C1_3 C3_3 111.3(9) . . ?
O1_3 C1_3 C2_3 107.9(14) . . ?
C4_3 C1_3 C2_3 108.5(9) . . ?
C3_3 C1_3 C2_3 109.1(9) . . ?
F3_3 C2_3 F2_3 108.0(14) . . ?
F3_3 C2_3 F1_3 106.1(11) . . ?
F2_3 C2_3 F1_3 107.4(14) . . ?
F3_3 C2_3 C1_3 112.5(11) . . ?
F2_3 C2_3 C1_3 111.7(14) . . ?
F1_3 C2_3 C1_3 110.8(11) . . ?
F4_3 C3_3 F6_3 107.9(9) . . ?
F4_3 C3_3 F5_3 108.2(9) . . ?
F6_3 C3_3 F5_3 107.2(9) . . ?
F4_3 C3_3 C1_3 112.5(9) . . ?
F6_3 C3_3 C1_3 112.0(9) . . ?
F5_3 C3_3 C1_3 108.9(9) . . ?
F9_3 C4_3 F7_3 107.3(8) . . ?
F9_3 C4_3 F8_3 110.3(9) . . ?
F7_3 C4_3 F8_3 105.4(8) . . ?
F9_3 C4_3 C1_3 112.6(8) . . ?
F7_3 C4_3 C1_3 109.6(8) . . ?
F8_3 C4_3 C1_3 111.2(9) . . ?
C1_7 O1_7 Al1 149.89(7) . . ?
O1_7 C1_7 C3_7 110.30(8) . . ?
O1_7 C1_7 C4_7 108.10(8) . . ?
C3_7 C1_7 C4_7 109.27(8) . . ?
O1_7 C1_7 C2_7 111.92(8) . . ?
C3_7 C1_7 C2_7 108.48(9) . . ?
C4_7 C1_7 C2_7 108.74(8) . . ?
F1_7 C2_7 F2_7 107.80(9) . . ?
F1_7 C2_7 F3_7 107.27(9) . . ?
F2_7 C2_7 F3_7 107.58(9) . . ?
F1_7 C2_7 C1_7 111.03(9) . . ?
F2_7 C2_7 C1_7 112.51(9) . . ?
F3_7 C2_7 C1_7 110.42(9) . . ?
F4_7 C3_7 F5_7 107.51(9) . . ?
F4_7 C3_7 F6_7 107.53(9) . . ?
F5_7 C3_7 F6_7 107.81(9) . . ?
F4_7 C3_7 C1_7 110.90(9) . . ?
F5_7 C3_7 C1_7 110.18(9) . . ?
F6_7 C3_7 C1_7 112.70(9) . . ?
F9_7 C4_7 F7_7 107.47(9) . . ?
F9_7 C4_7 F8_7 107.96(9) . . ?
F7_7 C4_7 F8_7 107.41(9) . . ?
F9_7 C4_7 C1_7 110.70(9) . . ?
F7_7 C4_7 C1_7 110.66(8) . . ?
F8_7 C4_7 C1_7 112.44(9) . . ?
C1_8 O1_8 Al1 149.10(7) . . ?
O1_8 C1_8 C3_8 109.22(9) . . ?
O1_8 C1_8 C2_8 112.53(9) . . ?
C3_8 C1_8 C2_8 108.50(9) . . ?
O1_8 C1_8 C4_8 108.95(9) . . ?
C3_8 C1_8 C4_8 109.21(10) . . ?
C2_8 C1_8 C4_8 108.38(9) . . ?
F1_8 C2_8 F3_8 107.55(10) . . ?
F1_8 C2_8 F2_8 107.55(10) . . ?
F3_8 C2_8 F2_8 107.05(9) . . ?
F1_8 C2_8 C1_8 110.97(9) . . ?
F3_8 C2_8 C1_8 111.09(9) . . ?
F2_8 C2_8 C1_8 112.39(9) . . ?
F5_8 C3_8 F4_8 107.67(11) . . ?
F5_8 C3_8 F6_8 107.67(12) . . ?
F4_8 C3_8 F6_8 107.33(11) . . ?
F5_8 C3_8 C1_8 111.01(11) . . ?
F4_8 C3_8 C1_8 110.48(11) . . ?
F6_8 C3_8 C1_8 112.47(10) . . ?
F7_8 C4_8 F9_8 108.13(12) . . ?
F7_8 C4_8 F8_8 107.43(12) . . ?
F9_8 C4_8 F8_8 107.58(12) . . ?
F7_8 C4_8 C1_8 110.55(10) . . ?
F9_8 C4_8 C1_8 110.56(11) . . ?
F8_8 C4_8 C1_8 112.42(11) . . ?
C1_9 O1_9 Al1 151.18(7) . . ?
O1_9 C1_9 C3_9 108.07(9) . . ?
O1_9 C1_9 C4_9 111.39(10) . . ?
C3_9 C1_9 C4_9 109.16(10) . . ?
O1_9 C1_9 C2_9 110.64(9) . . ?
C3_9 C1_9 C2_9 108.45(10) . . ?
C4_9 C1_9 C2_9 109.07(9) . . ?
F1_9 C2_9 F3_9 107.48(10) . . ?
F1_9 C2_9 F2_9 107.54(10) . . ?
F3_9 C2_9 F2_9 107.93(10) . . ?
F1_9 C2_9 C1_9 110.00(10) . . ?
F3_9 C2_9 C1_9 110.97(10) . . ?
F2_9 C2_9 C1_9 112.71(10) . . ?
F5_9 C3_9 F4_9 107.32(12) . . ?
F5_9 C3_9 F6_9 107.25(13) . . ?
F4_9 C3_9 F6_9 107.71(12) . . ?
F5_9 C3_9 C1_9 111.34(11) . . ?
F4_9 C3_9 C1_9 110.45(13) . . ?
F6_9 C3_9 C1_9 112.53(11) . . ?
F9_9 C4_9 F7_9 107.46(12) . . ?
F9_9 C4_9 F8_9 108.02(11) . . ?
F7_9 C4_9 F8_9 107.34(10) . . ?
F9_9 C4_9 C1_9 110.67(10) . . ?
F7_9 C4_9 C1_9 110.78(11) . . ?
F8_9 C4_9 C1_9 112.38(11) . . ?

loop_
_geom_bond_atom_site_label_1
_geom_bond_atom_site_label_2
_geom_bond_distance
_geom_bond_site_symmetry_2
_geom_bond_publ_flag
Ga1 C1 2.0052(9) . ?
Ga1 Ga1 2.6901(3) 3_666 ?
P1 C1 1.7127(10) . ?
P1 C1C 1.8055(10) . ?
P1 C1B 1.8070(10) . ?
P1 C1A 1.8139(10) . ?
C1 P2 1.7119(10) . ?
Al1 O1_7 1.7256(8) . ?
Al1 O1_6 1.726(4) . ?
Al1 O1_9 1.7328(8) . ?
Al1 O1_8 1.7341(8) . ?
Al1 O1_3 1.74(2) . ?
P2 C1E 1.8099(10) . ?
P2 C1D 1.8129(10) . ?
P2 C1F 1.8149(10) . ?
C1A C6A 1.4009(14) . ?
C1A C2A 1.4024(14) . ?
C2A C3A 1.3943(15) . ?
C2A H2A 0.9500 . ?
C3A C4A 1.3883(17) . ?
C3A H3A 0.9500 . ?
C4A C5A 1.3908(17) . ?
C4A H4A 0.9500 . ?
C5A C6A 1.3925(16) . ?
C5A H5A 0.9500 . ?
C6A H6A 0.9500 . ?
C1B C2B 1.4008(14) . ?
C1B C6B 1.4034(14) . ?
C2B C3B 1.3891(15) . ?
C2B H2B 0.9500 . ?
C3B C4B 1.3894(16) . ?
C3B H3B 0.9500 . ?
C4B C5B 1.3879(17) . ?
C4B H4B 0.9500 . ?
C5B C6B 1.3888(15) . ?
C5B H5B 0.9500 . ?
C6B H6B 0.9500 . ?
C1C C2C 1.3986(13) . ?
C1C C6C 1.3987(14) . ?
C2C C3C 1.3892(14) . ?
C2C H2C 0.9500 . ?
C3C C4C 1.3910(16) . ?
C3C H3C 0.9500 . ?
C4C C5C 1.3880(17) . ?
C4C H4C 0.9500 . ?
C5C C6C 1.3919(15) . ?
C5C H5C 0.9500 . ?
C6C H6C 0.9500 . ?
C1D C6D 1.3988(14) . ?
C1D C2D 1.4024(14) . ?
C2D C3D 1.3913(14) . ?
C2D H2D 0.9500 . ?
C3D C4D 1.3921(17) . ?
C3D H3D 0.9500 . ?
C4D C5D 1.3881(17) . ?
C4D H4D 0.9500 . ?
C5D C6D 1.3926(15) . ?
C5D H5D 0.9500 . ?
C6D H6D 0.9500 . ?
C1E C2E 1.3975(14) . ?
C1E C6E 1.4006(14) . ?
C2E C3E 1.3949(15) . ?
C2E H2E 0.9500 . ?
C3E C4E 1.3902(18) . ?
C3E H3E 0.9500 . ?
C4E C5E 1.3881(17) . ?
C4E H4E 0.9500 . ?
C5E C6E 1.3884(15) . ?
C5E H5E 0.9500 . ?
C6E H6E 0.9500 . ?
C1F C2F 1.3958(15) . ?
C1F C6F 1.4026(14) . ?
C2F C3F 1.3943(16) . ?
C2F H2F 0.9500 . ?
C3F C4F 1.3899(17) . ?
C3F H3F 0.9500 . ?
C4F C5F 1.3880(17) . ?
C4F H4F 0.9500 . ?
C5F C6F 1.3938(15) . ?
C5F H5F 0.9500 . ?
C6F H6F 0.9500 . ?
O1_6 C1_6 1.348(2) . ?
C1_6 C4_6 1.548(2) . ?
C1_6 C2_6 1.555(3) . ?
C1_6 C3_6 1.565(2) . ?
C2_6 F1_6 1.332(2) . ?
C2_6 F2_6 1.333(3) . ?
C2_6 F3_6 1.336(3) . ?
C3_6 F5_6 1.316(3) . ?
C3_6 F6_6 1.332(2) . ?
C3_6 F4_6 1.341(2) . ?
C4_6 F7_6 1.323(2) . ?
C4_6 F8_6 1.333(2) . ?
C4_6 F9_6 1.346(2) . ?
O1_3 C1_3 1.370(13) . ?
C1_3 C4_3 1.542(11) . ?
C1_3 C3_3 1.547(11) . ?
C1_3 C2_3 1.551(12) . ?
C2_3 F3_3 1.319(12) . ?
C2_3 F2_3 1.331(13) . ?
C2_3 F1_3 1.337(12) . ?
C3_3 F4_3 1.281(10) . ?
C3_3 F6_3 1.315(10) . ?
C3_3 F5_3 1.343(10) . ?
C4_3 F9_3 1.311(10) . ?
C4_3 F7_3 1.320(10) . ?
C4_3 F8_3 1.352(10) . ?
O1_7 C1_7 1.3504(12) . ?
C1_7 C3_7 1.5596(15) . ?
C1_7 C4_7 1.5606(14) . ?
C1_7 C2_7 1.5625(14) . ?
C2_7 F1_7 1.3284(14) . ?
C2_7 F2_7 1.3374(12) . ?
C2_7 F3_7 1.3386(14) . ?
C3_7 F4_7 1.3320(13) . ?
C3_7 F5_7 1.3337(13) . ?
C3_7 F6_7 1.3365(13) . ?
C4_7 F9_7 1.3335(13) . ?
C4_7 F7_7 1.3336(12) . ?
C4_7 F8_7 1.3361(13) . ?
O1_8 C1_8 1.3453(12) . ?
C1_8 C3_8 1.5505(16) . ?
C1_8 C2_8 1.5560(15) . ?
C1_8 C4_8 1.5617(17) . ?
C2_8 F1_8 1.3278(14) . ?
C2_8 F3_8 1.3318(14) . ?
C2_8 F2_8 1.3426(13) . ?
C3_8 F5_8 1.3208(18) . ?
C3_8 F4_8 1.3352(16) . ?
C3_8 F6_8 1.3441(14) . ?
C4_8 F7_8 1.3274(15) . ?
C4_8 F9_8 1.3299(19) . ?
C4_8 F8_8 1.3408(16) . ?
O1_9 C1_9 1.3524(13) . ?
C1_9 C3_9 1.5552(16) . ?
C1_9 C4_9 1.5567(17) . ?
C1_9 C2_9 1.5581(17) . ?
C2_9 F1_9 1.3266(14) . ?
C2_9 F3_9 1.3311(15) . ?
C2_9 F2_9 1.3366(13) . ?
C3_9 F5_9 1.3255(19) . ?
C3_9 F4_9 1.335(2) . ?
C3_9 F6_9 1.3417(15) . ?
C4_9 F9_9 1.3259(16) . ?
C4_9 F7_9 1.3304(16) . ?
C4_9 F8_9 1.3434(15) . ?

loop_
_geom_torsion_atom_site_label_1
_geom_torsion_atom_site_label_2
_geom_torsion_atom_site_label_3
_geom_torsion_atom_site_label_4
_geom_torsion
_geom_torsion_site_symmetry_1
_geom_torsion_site_symmetry_2
_geom_torsion_site_symmetry_3
_geom_torsion_site_symmetry_4
_geom_torsion_publ_flag
C1C P1 C1 P2 61.01(8) . . . . ?
C1B P1 C1 P2 -63.58(8) . . . . ?
C1A P1 C1 P2 176.40(6) . . . . ?
C1C P1 C1 Ga1 -142.05(5) . . . . ?
C1B P1 C1 Ga1 93.36(6) . . . . ?
C1A P1 C1 Ga1 -26.66(7) . . . . ?
P1 C1 P2 C1E -55.93(8) . . . . ?
Ga1 C1 P2 C1E 146.73(5) . . . . ?
P1 C1 P2 C1D 66.84(8) . . . . ?
Ga1 C1 P2 C1D -90.49(6) . . . . ?
P1 C1 P2 C1F -174.99(6) . . . . ?
Ga1 C1 P2 C1F 27.67(6) . . . . ?
C1 P1 C1A C6A 151.65(9) . . . . ?
C1C P1 C1A C6A -86.42(9) . . . . ?
C1B P1 C1A C6A 27.35(10) . . . . ?
C1 P1 C1A C2A -33.30(10) . . . . ?
C1C P1 C1A C2A 88.63(9) . . . . ?
C1B P1 C1A C2A -157.60(8) . . . . ?
C6A C1A C2A C3A -4.05(16) . . . . ?
P1 C1A C2A C3A -179.18(8) . . . . ?
C1A C2A C3A C4A 1.83(17) . . . . ?
C2A C3A C4A C5A 1.48(18) . . . . ?
C3A C4A C5A C6A -2.54(19) . . . . ?
C4A C5A C6A C1A 0.28(18) . . . . ?
C2A C1A C6A C5A 3.00(16) . . . . ?
P1 C1A C6A C5A 178.10(9) . . . . ?
C1 P1 C1B C2B 88.48(10) . . . . ?
C1C P1 C1B C2B -39.79(10) . . . . ?
C1A P1 C1B C2B -151.50(9) . . . . ?
C1 P1 C1B C6B -81.30(10) . . . . ?
C1C P1 C1B C6B 150.43(9) . . . . ?
C1A P1 C1B C6B 38.71(10) . . . . ?
C6B C1B C2B C3B -0.49(17) . . . . ?
P1 C1B C2B C3B -170.36(9) . . . . ?
C1B C2B C3B C4B 0.52(18) . . . . ?
C2B C3B C4B C5B -0.1(2) . . . . ?
C3B C4B C5B C6B -0.3(2) . . . . ?
C4B C5B C6B C1B 0.3(2) . . . . ?
C2B C1B C6B C5B 0.07(17) . . . . ?
P1 C1B C6B C5B 169.99(10) . . . . ?
C1 P1 C1C C2C 27.74(10) . . . . ?
C1B P1 C1C C2C 156.19(8) . . . . ?
C1A P1 C1C C2C -89.70(9) . . . . ?
C1 P1 C1C C6C -156.33(9) . . . . ?
C1B P1 C1C C6C -27.88(10) . . . . ?
C1A P1 C1C C6C 86.24(9) . . . . ?
C6C C1C C2C C3C 1.80(16) . . . . ?
P1 C1C C2C C3C 177.82(8) . . . . ?
C1C C2C C3C C4C -0.41(16) . . . . ?
C2C C3C C4C C5C -0.72(17) . . . . ?
C3C C4C C5C C6C 0.47(18) . . . . ?
C4C C5C C6C C1C 0.92(17) . . . . ?
C2C C1C C6C C5C -2.04(16) . . . . ?
P1 C1C C6C C5C -177.90(9) . . . . ?
C1 P2 C1D C6D 23.53(10) . . . . ?
C1E P2 C1D C6D 151.73(8) . . . . ?
C1F P2 C1D C6D -94.14(9) . . . . ?
C1 P2 C1D C2D -154.20(8) . . . . ?
C1E P2 C1D C2D -25.99(10) . . . . ?
C1F P2 C1D C2D 88.14(9) . . . . ?
C6D C1D C2D C3D -2.47(15) . . . . ?
P2 C1D C2D C3D 175.22(8) . . . . ?
C1D C2D C3D C4D 0.65(16) . . . . ?
C2D C3D C4D C5D 1.69(17) . . . . ?
C3D C4D C5D C6D -2.19(17) . . . . ?
C4D C5D C6D C1D 0.35(17) . . . . ?
C2D C1D C6D C5D 1.97(16) . . . . ?
P2 C1D C6D C5D -175.82(9) . . . . ?
C1 P2 C1E C2E -92.06(9) . . . . ?
C1D P2 C1E C2E 140.84(9) . . . . ?
C1F P2 C1E C2E 26.60(10) . . . . ?
C1 P2 C1E C6E 82.80(9) . . . . ?
C1D P2 C1E C6E -44.29(9) . . . . ?
C1F P2 C1E C6E -158.53(8) . . . . ?
C6E C1E C2E C3E -0.37(16) . . . . ?
P2 C1E C2E C3E 174.51(9) . . . . ?
C1E C2E C3E C4E 0.09(17) . . . . ?
C2E C3E C4E C5E 0.10(19) . . . . ?
C3E C4E C5E C6E 0.00(19) . . . . ?
C4E C5E C6E C1E -0.28(17) . . . . ?
C2E C1E C6E C5E 0.47(16) . . . . ?
P2 C1E C6E C5E -174.44(9) . . . . ?
C1 P2 C1F C2F -141.86(9) . . . . ?
C1E P2 C1F C2F 93.60(9) . . . . ?
C1D P2 C1F C2F -19.43(10) . . . . ?
C1 P2 C1F C6F 39.00(9) . . . . ?
C1E P2 C1F C6F -85.53(9) . . . . ?
C1D P2 C1F C6F 161.43(8) . . . . ?
C6F C1F C2F C3F -0.44(16) . . . . ?
P2 C1F C2F C3F -179.58(9) . . . . ?
C1F C2F C3F C4F -0.60(19) . . . . ?
C2F C3F C4F C5F 0.95(19) . . . . ?
C3F C4F C5F C6F -0.25(18) . . . . ?
C4F C5F C6F C1F -0.80(17) . . . . ?
C2F C1F C6F C5F 1.14(16) . . . . ?
P2 C1F C6F C5F -179.71(9) . . . . ?
O1_7 Al1 O1_6 C1_6 -39.8(7) . . . . ?
O1_9 Al1 O1_6 C1_6 -162.8(6) . . . . ?
O1_8 Al1 O1_6 C1_6 79.8(7) . . . . ?
Al1 O1_6 C1_6 C4_6 -37.4(7) . . . . ?
Al1 O1_6 C1_6 C2_6 -158.1(6) . . . . ?
Al1 O1_6 C1_6 C3_6 84.1(6) . . . . ?
O1_6 C1_6 C2_6 F1_6 46.3(3) . . . . ?
C4_6 C1_6 C2_6 F1_6 -76.5(2) . . . . ?
C3_6 C1_6 C2_6 F1_6 164.9(2) . . . . ?
O1_6 C1_6 C2_6 F2_6 167.0(3) . . . . ?
C4_6 C1_6 C2_6 F2_6 44.2(3) . . . . ?
C3_6 C1_6 C2_6 F2_6 -74.4(3) . . . . ?
O1_6 C1_6 C2_6 F3_6 -71.9(3) . . . . ?
C4_6 C1_6 C2_6 F3_6 165.3(2) . . . . ?
C3_6 C1_6 C2_6 F3_6 46.7(2) . . . . ?
O1_6 C1_6 C3_6 F5_6 41.4(3) . . . . ?
C4_6 C1_6 C3_6 F5_6 165.20(17) . . . . ?
C2_6 C1_6 C3_6 F5_6 -76.0(2) . . . . ?
O1_6 C1_6 C3_6 F6_6 162.4(3) . . . . ?
C4_6 C1_6 C3_6 F6_6 -73.8(2) . . . . ?
C2_6 C1_6 C3_6 F6_6 45.0(2) . . . . ?
O1_6 C1_6 C3_6 F4_6 -78.3(3) . . . . ?
C4_6 C1_6 C3_6 F4_6 45.5(2) . . . . ?
C2_6 C1_6 C3_6 F4_6 164.36(18) . . . . ?
O1_6 C1_6 C4_6 F7_6 42.3(3) . . . . ?
C2_6 C1_6 C4_6 F7_6 162.07(19) . . . . ?
C3_6 C1_6 C4_6 F7_6 -79.6(2) . . . . ?
O1_6 C1_6 C4_6 F8_6 164.7(3) . . . . ?
C2_6 C1_6 C4_6 F8_6 -75.6(2) . . . . ?
C3_6 C1_6 C4_6 F8_6 42.7(2) . . . . ?
O1_6 C1_6 C4_6 F9_6 -75.9(3) . . . . ?
C2_6 C1_6 C4_6 F9_6 43.9(2) . . . . ?
C3_6 C1_6 C4_6 F9_6 162.18(17) . . . . ?
Al1 O1_3 C1_3 C4_3 56(4) . . . . ?
Al1 O1_3 C1_3 C3_3 -67(4) . . . . ?
Al1 O1_3 C1_3 C2_3 175(3) . . . . ?
O1_3 C1_3 C2_3 F3_3 44.4(17) . . . . ?
C4_3 C1_3 C2_3 F3_3 165.5(11) . . . . ?
C3_3 C1_3 C2_3 F3_3 -73.2(14) . . . . ?
O1_3 C1_3 C2_3 F2_3 166.1(17) . . . . ?
C4_3 C1_3 C2_3 F2_3 -72.9(16) . . . . ?
C3_3 C1_3 C2_3 F2_3 48.5(16) . . . . ?
O1_3 C1_3 C2_3 F1_3 -74.2(16) . . . . ?
C4_3 C1_3 C2_3 F1_3 46.8(14) . . . . ?
C3_3 C1_3 C2_3 F1_3 168.2(11) . . . . ?
O1_3 C1_3 C3_3 F4_3 44.8(16) . . . . ?
C4_3 C1_3 C3_3 F4_3 -78.2(12) . . . . ?
C2_3 C1_3 C3_3 F4_3 162.1(10) . . . . ?
O1_3 C1_3 C3_3 F6_3 166.5(15) . . . . ?
C4_3 C1_3 C3_3 F6_3 43.5(13) . . . . ?
C2_3 C1_3 C3_3 F6_3 -76.2(12) . . . . ?
O1_3 C1_3 C3_3 F5_3 -75.1(16) . . . . ?
C4_3 C1_3 C3_3 F5_3 161.9(10) . . . . ?
C2_3 C1_3 C3_3 F5_3 42.2(12) . . . . ?
O1_3 C1_3 C4_3 F9_3 39.7(15) . . . . ?
C3_3 C1_3 C4_3 F9_3 160.9(9) . . . . ?
C2_3 C1_3 C4_3 F9_3 -79.1(12) . . . . ?
O1_3 C1_3 C4_3 F7_3 -79.7(14) . . . . ?
C3_3 C1_3 C4_3 F7_3 41.6(12) . . . . ?
C2_3 C1_3 C4_3 F7_3 161.6(9) . . . . ?
O1_3 C1_3 C4_3 F8_3 164.1(13) . . . . ?
C3_3 C1_3 C4_3 F8_3 -74.7(11) . . . . ?
C2_3 C1_3 C4_3 F8_3 45.3(12) . . . . ?
O1_6 Al1 O1_7 C1_7 151.0(2) . . . . ?
O1_9 Al1 O1_7 C1_7 -89.32(15) . . . . ?
O1_8 Al1 O1_7 C1_7 28.06(15) . . . . ?
Al1 O1_7 C1_7 C3_7 76.77(16) . . . . ?
Al1 O1_7 C1_7 C4_7 -163.82(11) . . . . ?
Al1 O1_7 C1_7 C2_7 -44.10(18) . . . . ?
O1_7 C1_7 C2_7 F1_7 -41.24(12) . . . . ?
C3_7 C1_7 C2_7 F1_7 -163.16(9) . . . . ?
C4_7 C1_7 C2_7 F1_7 78.11(11) . . . . ?
O1_7 C1_7 C2_7 F2_7 -162.17(9) . . . . ?
C3_7 C1_7 C2_7 F2_7 75.91(11) . . . . ?
C4_7 C1_7 C2_7 F2_7 -42.82(12) . . . . ?
O1_7 C1_7 C2_7 F3_7 77.62(11) . . . . ?
C3_7 C1_7 C2_7 F3_7 -44.30(11) . . . . ?
C4_7 C1_7 C2_7 F3_7 -163.03(9) . . . . ?
O1_7 C1_7 C3_7 F4_7 73.49(11) . . . . ?
C4_7 C1_7 C3_7 F4_7 -45.21(11) . . . . ?
C2_7 C1_7 C3_7 F4_7 -163.61(8) . . . . ?
O1_7 C1_7 C3_7 F5_7 -45.43(11) . . . . ?
C4_7 C1_7 C3_7 F5_7 -164.13(8) . . . . ?
C2_7 C1_7 C3_7 F5_7 77.47(10) . . . . ?
O1_7 C1_7 C3_7 F6_7 -165.90(9) . . . . ?
C4_7 C1_7 C3_7 F6_7 75.40(11) . . . . ?
C2_7 C1_7 C3_7 F6_7 -43.00(12) . . . . ?
O1_7 C1_7 C4_7 F9_7 75.92(10) . . . . ?
C3_7 C1_7 C4_7 F9_7 -164.02(8) . . . . ?
C2_7 C1_7 C4_7 F9_7 -45.78(11) . . . . ?
O1_7 C1_7 C4_7 F7_7 -43.13(12) . . . . ?
C3_7 C1_7 C4_7 F7_7 76.93(11) . . . . ?
C2_7 C1_7 C4_7 F7_7 -164.83(9) . . . . ?
O1_7 C1_7 C4_7 F8_7 -163.24(9) . . . . ?
C3_7 C1_7 C4_7 F8_7 -43.18(11) . . . . ?
C2_7 C1_7 C4_7 F8_7 75.06(11) . . . . ?
O1_7 Al1 O1_8 C1_8 -166.72(15) . . . . ?
O1_6 Al1 O1_8 C1_8 73.6(2) . . . . ?
O1_9 Al1 O1_8 C1_8 -44.83(16) . . . . ?
Al1 O1_8 C1_8 C3_8 128.03(14) . . . . ?
Al1 O1_8 C1_8 C2_8 7.5(2) . . . . ?
Al1 O1_8 C1_8 C4_8 -112.76(15) . . . . ?
O1_8 C1_8 C2_8 F1_8 -42.57(13) . . . . ?
C3_8 C1_8 C2_8 F1_8 -163.54(10) . . . . ?
C4_8 C1_8 C2_8 F1_8 77.98(12) . . . . ?
O1_8 C1_8 C2_8 F3_8 77.03(12) . . . . ?
C3_8 C1_8 C2_8 F3_8 -43.94(12) . . . . ?
C4_8 C1_8 C2_8 F3_8 -162.42(10) . . . . ?
O1_8 C1_8 C2_8 F2_8 -163.04(9) . . . . ?
C3_8 C1_8 C2_8 F2_8 75.98(12) . . . . ?
C4_8 C1_8 C2_8 F2_8 -42.49(13) . . . . ?
O1_8 C1_8 C3_8 F5_8 -44.14(13) . . . . ?
C2_8 C1_8 C3_8 F5_8 78.86(12) . . . . ?
C4_8 C1_8 C3_8 F5_8 -163.19(10) . . . . ?
O1_8 C1_8 C3_8 F4_8 75.24(13) . . . . ?
C2_8 C1_8 C3_8 F4_8 -161.76(10) . . . . ?
C4_8 C1_8 C3_8 F4_8 -43.81(13) . . . . ?
O1_8 C1_8 C3_8 F6_8 -164.85(11) . . . . ?
C2_8 C1_8 C3_8 F6_8 -41.85(15) . . . . ?
C4_8 C1_8 C3_8 F6_8 76.10(14) . . . . ?
O1_8 C1_8 C4_8 F7_8 -41.25(15) . . . . ?
C3_8 C1_8 C4_8 F7_8 77.97(14) . . . . ?
C2_8 C1_8 C4_8 F7_8 -164.00(11) . . . . ?
O1_8 C1_8 C4_8 F9_8 78.46(12) . . . . ?
C3_8 C1_8 C4_8 F9_8 -162.32(10) . . . . ?
C2_8 C1_8 C4_8 F9_8 -44.30(13) . . . . ?
O1_8 C1_8 C4_8 F8_8 -161.30(11) . . . . ?
C3_8 C1_8 C4_8 F8_8 -42.08(14) . . . . ?
C2_8 C1_8 C4_8 F8_8 75.95(14) . . . . ?
O1_7 Al1 O1_9 C1_9 -74.30(17) . . . . ?
O1_6 Al1 O1_9 C1_9 45.5(2) . . . . ?
O1_8 Al1 O1_9 C1_9 167.33(16) . . . . ?
Al1 O1_9 C1_9 C3_9 -162.15(14) . . . . ?
Al1 O1_9 C1_9 C4_9 -42.2(2) . . . . ?
Al1 O1_9 C1_9 C2_9 79.25(18) . . . . ?
O1_9 C1_9 C2_9 F1_9 -46.27(12) . . . . ?
C3_9 C1_9 C2_9 F1_9 -164.64(10) . . . . ?
C4_9 C1_9 C2_9 F1_9 76.58(11) . . . . ?
O1_9 C1_9 C2_9 F3_9 72.53(12) . . . . ?
C3_9 C1_9 C2_9 F3_9 -45.84(13) . . . . ?
C4_9 C1_9 C2_9 F3_9 -164.62(10) . . . . ?
O1_9 C1_9 C2_9 F2_9 -166.27(10) . . . . ?
C3_9 C1_9 C2_9 F2_9 75.36(13) . . . . ?
C4_9 C1_9 C2_9 F2_9 -43.42(13) . . . . ?
O1_9 C1_9 C3_9 F5_9 -46.00(15) . . . . ?
C4_9 C1_9 C3_9 F5_9 -167.29(12) . . . . ?
C2_9 C1_9 C3_9 F5_9 73.98(13) . . . . ?
O1_9 C1_9 C3_9 F4_9 73.13(13) . . . . ?
C4_9 C1_9 C3_9 F4_9 -48.16(14) . . . . ?
C2_9 C1_9 C3_9 F4_9 -166.88(10) . . . . ?
O1_9 C1_9 C3_9 F6_9 -166.45(13) . . . . ?
C4_9 C1_9 C3_9 F6_9 72.26(17) . . . . ?
C2_9 C1_9 C3_9 F6_9 -46.47(17) . . . . ?
O1_9 C1_9 C4_9 F9_9 74.67(13) . . . . ?
C3_9 C1_9 C4_9 F9_9 -166.07(11) . . . . ?
C2_9 C1_9 C4_9 F9_9 -47.73(13) . . . . ?
O1_9 C1_9 C4_9 F7_9 -44.41(13) . . . . ?
C3_9 C1_9 C4_9 F7_9 74.85(13) . . . . ?
C2_9 C1_9 C4_9 F7_9 -166.82(10) . . . . ?
O1_9 C1_9 C4_9 F8_9 -164.48(10) . . . . ?
C3_9 C1_9 C4_9 F8_9 -45.22(14) . . . . ?
C2_9 C1_9 C4_9 F8_9 73.12(12) . . . . ?
